data_8105961
loop_
_publ_author_name
'Pan, Jun'
'Jia, Guo-Kai'
'Liu, Fang'
'Chen, Xiao-Ming'
'Zhang, Xing-Yu'

_publ_section_title
;
 Crystal structure of 4-methoxyphenyl-3-phenylpropiolate, C16H12O3
;
_journal_issue 6
_journal_name_full 'Zeitschrift f\"ur Kristallographie - New Crystal Structures'
_journal_page_first 1147
_journal_page_last 1148
_journal_paper_doi 10.1515/ncrs-2019-0279
_journal_volume 234
_journal_year 2019
_chemical_formula_moiety 'C16 H12 O3'
_chemical_formula_sum 'C16 H12 O3'
_chemical_formula_weight 252.26
_space_group_IT_number 19
_space_group_name_Hall 'P 2ac 2ab'
_space_group_name_H-M_alt 'P 21 21 21'
_symmetry_cell_setting orthorhombic
_symmetry_Int_Tables_number 19
_symmetry_space_group_name_Hall 'P 2ac 2ab'
_symmetry_space_group_name_H-M 'P 21 21 21'
_cell_angle_alpha 90
_cell_angle_beta 90
_cell_angle_gamma 90
_cell_formula_units_Z 4
_cell_length_a 3.9935(16)
_cell_length_b 16.629(7)
_cell_length_c 19.406(8)
_cell_measurement_reflns_used 4306
_cell_measurement_temperature 296(2)
_cell_measurement_theta_max 26.11
_cell_measurement_theta_min 2.43
_cell_volume 1288.7(9)
_computing_cell_refinement 'SAINT v8.34A (Bruker, 2013) '
_computing_data_collection 'SAINT v8.34A (Bruker, 2013) '
_computing_data_reduction 'SAINT v8.34A (Bruker, 2013) '
_computing_molecular_graphics 'Olex2 (Dolomanov et al., 2009) '
_computing_publication_material 'Olex2 (Dolomanov et al., 2009) '
_computing_structure_refinement 'ShelXL (Sheldrick, 2015) '
_computing_structure_solution 'ShelXT (Sheldrick, 2015) '
_diffrn_ambient_temperature 296.15
_diffrn_measured_fraction_theta_full 1.000
_diffrn_measured_fraction_theta_max 0.990
_diffrn_measurement_device_type 'Bruker APEX-II CCD'
_diffrn_measurement_method '\f and \w scans'
_diffrn_radiation_type 'Mo K\a'
_diffrn_radiation_wavelength 0.71073
_diffrn_reflns_av_R_equivalents 0.0464
_diffrn_reflns_limit_h_max 5
_diffrn_reflns_limit_h_min -5
_diffrn_reflns_limit_k_max 21
_diffrn_reflns_limit_k_min -21
_diffrn_reflns_limit_l_max 24
_diffrn_reflns_limit_l_min -24
_diffrn_reflns_number 14445
_diffrn_reflns_theta_full 25.242
_diffrn_reflns_theta_max 27.544
_exptl_absorpt_coefficient_mu 0.090
_exptl_absorpt_correction_T_max 0.7456
_exptl_absorpt_correction_T_min 0.5761
_exptl_absorpt_correction_type multi-scan
_exptl_absorpt_process_details
;
SADABS-2014/5 (Bruker,2014/5) was used for absorption correction.
wR2(int) was 0.0756 before and 0.0482 after correction.
The Ratio of minimum to maximum transmission is 0.7727.
The \l/2 correction factor is 0.00150.
;
_exptl_crystal_colour colourless
_exptl_crystal_density_diffrn 1.300
_exptl_crystal_density_method 'not measured'
_exptl_crystal_description block
_exptl_crystal_F_000 528
_exptl_crystal_size_max 0.32
_exptl_crystal_size_mid 0.28
_exptl_crystal_size_min 0.24
_refine_diff_density_max 0.156
_refine_diff_density_min -0.117
_refine_diff_density_rms 0.027
_refine_ls_abs_structure_details
;
;
_refine_ls_abs_structure_Flack 0.1(5)
_refine_ls_extinction_coef .
_refine_ls_extinction_method none
_refine_ls_goodness_of_fit_ref 1.035
_refine_ls_hydrogen_treatment constr
_refine_ls_matrix_type full
_refine_ls_number_parameters 173
_refine_ls_number_reflns 2932
_refine_ls_number_restraints 0
_refine_ls_restrained_S_all 1.035
_refine_ls_R_factor_all 0.0523
_refine_ls_R_factor_gt 0.0387
_refine_ls_shift/su_max 0.000
_refine_ls_shift/su_mean 0.000
_refine_ls_structure_factor_coef Fsqd
_refine_ls_weighting_details 'calc w=1/[\s^2^(Fo^2^)+(0.0591P)^2^+0.0438P] where P=(Fo^2^+2Fc^2^)/3'
_refine_ls_weighting_scheme calc
_refine_ls_wR_factor_gt 0.0994
_refine_ls_wR_factor_ref 0.1084
_cod_data_source_file suppl_ncrs-2019-0279_suppl.cif
_cod_data_source_block 1903242_0m
_cod_database_code 8105961

loop_
_symmetry_equiv_pos_as_xyz
'x, y, z'
'-x+1/2, -y, z+1/2'
'-x, y+1/2, -z+1/2'
'x+1/2, -y+1/2, -z'

loop_
_atom_site_label
_atom_site_type_symbol
_atom_site_fract_x
_atom_site_fract_y
_atom_site_fract_z
_atom_site_U_iso_or_equiv
_atom_site_adp_type
_atom_site_occupancy
_atom_site_site_symmetry_order
_atom_site_calc_flag
_atom_site_refinement_flags_posn
_atom_site_refinement_flags_adp
_atom_site_refinement_flags_occupancy
_atom_site_disorder_assembly
_atom_site_disorder_group
O1 O 0.0581(5) 0.45567(9) 0.71069(8) 0.0831(6) Uani 1 1 d . . . . .
O2 O 0.3362(5) 0.47637(9) 0.61209(7) 0.0693(5) Uani 1 1 d . . . . .
O3 O 0.3527(4) 0.80804(9) 0.61734(8) 0.0717(5) Uani 1 1 d . . . . .
C1 C 0.2742(6) 0.16495(12) 0.54743(10) 0.0564(5) Uani 1 1 d . . . . .
H1 H 0.364233 0.200526 0.515431 0.068 Uiso 1 1 calc R . . . .
C2 C 0.2484(6) 0.08498(13) 0.53169(11) 0.0654(6) Uani 1 1 d . . . . .
H2 H 0.321996 0.066373 0.489106 0.078 Uiso 1 1 calc R . . . .
C3 C 0.1146(7) 0.03219(14) 0.57838(12) 0.0695(7) Uani 1 1 d . . . . .
H3 H 0.094768 -0.021968 0.567150 0.083 Uiso 1 1 calc R . . . .
C4 C 0.0102(6) 0.05892(13) 0.64145(12) 0.0681(6) Uani 1 1 d . . . . .
H4 H -0.075234 0.022672 0.673434 0.082 Uiso 1 1 calc R . . . .
C5 C 0.0310(5) 0.13927(13) 0.65771(10) 0.0585(5) Uani 1 1 d . . . . .
H5 H -0.045932 0.157453 0.700178 0.070 Uiso 1 1 calc R . . . .
C6 C 0.1665(5) 0.19318(11) 0.61096(9) 0.0492(4) Uani 1 1 d . . . . .
C7 C 0.1872(6) 0.27691(12) 0.62753(10) 0.0569(5) Uani 1 1 d . . . . .
C8 C 0.1999(6) 0.34677(12) 0.64120(11) 0.0641(6) Uani 1 1 d . . . . .
C9 C 0.1870(6) 0.43072(12) 0.65996(10) 0.0582(5) Uani 1 1 d . . . . .
C10 C 0.3325(6) 0.56091(12) 0.61879(10) 0.0546(5) Uani 1 1 d . . . . .
C11 C 0.2015(6) 0.60363(14) 0.56481(10) 0.0600(5) Uani 1 1 d . . . . .
H6 H 0.107468 0.576865 0.527453 0.072 Uiso 1 1 calc R . . . .
C12 C 0.2098(6) 0.68617(13) 0.56611(10) 0.0609(5) Uani 1 1 d . . . . .
H7 H 0.118952 0.715420 0.529794 0.073 Uiso 1 1 calc R . . . .
C13 C 0.3528(5) 0.72575(12) 0.62125(10) 0.0521(5) Uani 1 1 d . . . . .
C14 C 0.4847(6) 0.68230(12) 0.67511(10) 0.0549(5) Uani 1 1 d . . . . .
H8 H 0.580232 0.708897 0.712397 0.066 Uiso 1 1 calc R . . . .
C15 C 0.4755(6) 0.59918(12) 0.67399(10) 0.0555(5) Uani 1 1 d . . . . .
H9 H 0.565233 0.569610 0.710236 0.067 Uiso 1 1 calc R . . . .
C16 C 0.5085(7) 0.85106(13) 0.67193(14) 0.0819(7) Uani 1 1 d . . . . .
H10 H 0.499909 0.907662 0.662337 0.123 Uiso 1 1 calc GR . . . .
H11 H 0.737765 0.834378 0.676002 0.123 Uiso 1 1 calc GR . . . .
H12 H 0.392982 0.840201 0.714300 0.123 Uiso 1 1 calc GR . . . .

loop_
_atom_site_aniso_label
_atom_site_aniso_U_11
_atom_site_aniso_U_22
_atom_site_aniso_U_33
_atom_site_aniso_U_23
_atom_site_aniso_U_13
_atom_site_aniso_U_12
O1 0.1230(16) 0.0573(9) 0.0689(9) -0.0004(7) 0.0328(10) 0.0064(9)
O2 0.0964(12) 0.0524(8) 0.0593(8) -0.0123(7) 0.0197(9) -0.0069(8)
O3 0.0780(10) 0.0543(9) 0.0829(10) 0.0071(7) -0.0087(9) -0.0025(7)
C1 0.0622(13) 0.0574(11) 0.0497(10) 0.0063(8) 0.0053(9) 0.0036(10)
C2 0.0777(17) 0.0628(13) 0.0558(11) -0.0091(9) -0.0029(12) 0.0113(12)
C3 0.0864(18) 0.0495(11) 0.0726(15) -0.0016(10) -0.0163(13) -0.0029(11)
C4 0.0761(15) 0.0624(12) 0.0660(13) 0.0155(11) -0.0061(12) -0.0166(11)
C5 0.0622(12) 0.0674(12) 0.0458(10) 0.0027(9) 0.0004(9) -0.0049(11)
C6 0.0509(10) 0.0475(10) 0.0492(9) 0.0002(8) -0.0057(9) -0.0001(8)
C7 0.0601(11) 0.0555(12) 0.0551(11) -0.0031(9) -0.0006(10) 0.0004(9)
C8 0.0768(15) 0.0547(12) 0.0607(11) -0.0044(10) -0.0007(11) 0.0026(11)
C9 0.0715(13) 0.0524(11) 0.0507(11) -0.0012(9) 0.0031(11) 0.0050(10)
C10 0.0610(12) 0.0522(11) 0.0506(10) -0.0058(9) 0.0128(10) -0.0036(9)
C11 0.0658(13) 0.0688(13) 0.0453(10) -0.0044(9) -0.0007(10) -0.0135(11)
C12 0.0602(13) 0.0698(14) 0.0529(11) 0.0118(10) -0.0048(10) -0.0063(11)
C13 0.0478(10) 0.0509(11) 0.0578(11) 0.0020(9) 0.0047(9) -0.0013(8)
C14 0.0562(11) 0.0560(11) 0.0525(10) -0.0043(9) -0.0020(10) -0.0014(9)
C15 0.0625(12) 0.0565(11) 0.0475(10) -0.0006(8) -0.0019(10) 0.0049(10)
C16 0.0793(16) 0.0523(12) 0.114(2) -0.0099(12) -0.0157(16) -0.0033(12)

loop_
_geom_angle_atom_site_label_1
_geom_angle_atom_site_label_2
_geom_angle_atom_site_label_3
_geom_angle
_geom_angle_site_symmetry_1
_geom_angle_site_symmetry_3
C9 O2 C10 119.71(15) . .
C13 O3 C16 117.46(17) . .
C2 C1 C6 120.25(18) . .
C1 C2 C3 120.3(2) . .
C4 C3 C2 120.2(2) . .
C3 C4 C5 120.2(2) . .
C4 C5 C6 120.12(19) . .
C1 C6 C7 120.70(17) . .
C5 C6 C1 118.96(18) . .
C5 C6 C7 120.32(18) . .
C8 C7 C6 179.1(2) . .
C7 C8 C9 175.2(2) . .
O1 C9 O2 124.79(18) . .
O1 C9 C8 124.3(2) . .
O2 C9 C8 110.92(18) . .
C11 C10 O2 116.75(17) . .
C11 C10 C15 121.07(19) . .
C15 C10 O2 122.00(18) . .
C10 C11 C12 119.69(19) . .
C11 C12 C13 120.05(19) . .
O3 C13 C12 115.67(18) . .
O3 C13 C14 124.52(18) . .
C14 C13 C12 119.81(18) . .
C13 C14 C15 120.20(19) . .
C10 C15 C14 119.17(19) . .

loop_
_geom_bond_atom_site_label_1
_geom_bond_atom_site_label_2
_geom_bond_distance
_geom_bond_site_symmetry_2
O1 C9 1.186(2) .
O2 C9 1.340(3) .
O2 C10 1.412(2) .
O3 C13 1.370(2) .
O3 C16 1.422(3) .
C1 C2 1.368(3) .
C1 C6 1.388(3) .
C2 C3 1.370(3) .
C3 C4 1.367(3) .
C4 C5 1.376(3) .
C5 C6 1.385(3) .
C6 C7 1.431(3) .
C7 C8 1.193(3) .
C8 C9 1.444(3) .
C10 C11 1.369(3) .
C10 C15 1.371(3) .
C11 C12 1.373(3) .
C12 C13 1.380(3) .
C13 C14 1.375(3) .
C14 C15 1.383(3) .
